data_4024460
loop_
_publ_author_name
'Est\'ibaliz Merino'
'Rosanne P. A. Melo'
'Montserrat Ortega-Guerra'
'Mar\'ia Ribagorda'
'M. Carmen Carre\~no'

_publ_section_title
;
Stereocontrolled Approach to Phenyl Cyclitols from
(SR)-[(p-Tolylsulfinyl)methyl]-p-quinol
;
_journal_name_full 'Journal of Organic Chemistry'
_journal_page_first 2824
_journal_page_last 2831
_journal_paper_doi 10.1021/jo900109p
_journal_volume 74
_journal_year 2009
_chemical_formula_sum 'C20 H22 O4 S'
_chemical_formula_weight 358.44
_chemical_name_systematic
;
 ?
;
_space_group_IT_number 4
_symmetry_cell_setting monoclinic
_symmetry_space_group_name_Hall 'P 2yb'
_symmetry_space_group_name_H-M 'P 1 21 1'
_atom_sites_solution_hydrogens geom
_atom_sites_solution_primary direct
_atom_sites_solution_secondary difmap
_audit_creation_method SHELXL-97
_cell_angle_alpha 90.00
_cell_angle_beta 92.5600(10)
_cell_angle_gamma 90.00
_cell_formula_units_Z 4
_cell_length_a 9.7463(2)
_cell_length_b 9.6804(2)
_cell_length_c 19.1212(4)
_cell_measurement_temperature 100(2)
_cell_volume 1802.25(6)
_computing_cell_refinement 'Bruker SMART'
_computing_data_collection 'Bruker SMART'
_computing_data_reduction 'Bruker SAINT'
_computing_molecular_graphics 'Bruker SHELXTL'
_computing_publication_material 'Bruker SHELXTL'
_computing_structure_refinement 'SHELXL-97 (Sheldrick, 1997)'
_computing_structure_solution 'SHELXS-97 (Sheldrick, 1990)'
_diffrn_ambient_temperature 100(2)
_diffrn_measured_fraction_theta_full 0.952
_diffrn_measured_fraction_theta_max 0.952
_diffrn_measurement_device_type 'CCD area detector'
_diffrn_measurement_method 'phi and omega scans'
_diffrn_radiation_monochromator graphite
_diffrn_radiation_source 'fine-focus sealed tube'
_diffrn_radiation_type CuK\a
_diffrn_radiation_wavelength 1.54178
_diffrn_reflns_av_R_equivalents 0.0404
_diffrn_reflns_av_sigmaI/netI 0.0578
_diffrn_reflns_limit_h_max 11
_diffrn_reflns_limit_h_min -11
_diffrn_reflns_limit_k_max 10
_diffrn_reflns_limit_k_min -11
_diffrn_reflns_limit_l_max 22
_diffrn_reflns_limit_l_min -21
_diffrn_reflns_number 10435
_diffrn_reflns_theta_full 70.05
_diffrn_reflns_theta_max 70.05
_diffrn_reflns_theta_min 2.31
_exptl_absorpt_coefficient_mu 1.775
_exptl_absorpt_correction_type none
_exptl_crystal_colour colorless
_exptl_crystal_density_diffrn 1.321
_exptl_crystal_density_meas 0
_exptl_crystal_density_method 'not measured'
_exptl_crystal_description prism
_exptl_crystal_F_000 760
_exptl_crystal_size_max 0.30
_exptl_crystal_size_mid 0.24
_exptl_crystal_size_min 0.08
_refine_diff_density_max 0.372
_refine_diff_density_min -0.243
_refine_diff_density_rms 0.057
_refine_ls_abs_structure_details 'Flack H D (1983), Acta Cryst. A39, 876-881'
_refine_ls_abs_structure_Flack -0.028(17)
_refine_ls_extinction_method none
_refine_ls_goodness_of_fit_ref 1.040
_refine_ls_hydrogen_treatment mixed
_refine_ls_matrix_type full
_refine_ls_number_parameters 453
_refine_ls_number_reflns 5521
_refine_ls_number_restraints 1
_refine_ls_restrained_S_all 1.040
_refine_ls_R_factor_all 0.0544
_refine_ls_R_factor_gt 0.0484
_refine_ls_shift/su_max 0.000
_refine_ls_shift/su_mean 0.000
_refine_ls_structure_factor_coef Fsqd
_refine_ls_weighting_details 'calc w=1/[\s^2^(Fo^2^)+(0.0761P)^2^+0.2087P] where P=(Fo^2^+2Fc^2^)/3'
_refine_ls_weighting_scheme calc
_refine_ls_wR_factor_gt 0.1164
_refine_ls_wR_factor_ref 0.1230
_reflns_number_gt 5036
_reflns_number_total 5521
_reflns_threshold_expression >2sigma(I)
_cod_data_source_file jo900109p_si_002.cif
_cod_data_source_block crist2_m
_cod_depositor_comments
;
The following automatic conversions were performed:
'_symmetry_cell_setting' value 'Monoclinic' changed to 'monoclinic'
according to '/home/saulius/struct/CIF-dictionaries/cif_core.dic'
dictionary named 'cif_core.dic' version 2.4.1 from 2010-06-29.

Automatic conversion script
Id: cif_fix_enum 1527 2010-12-29 10:47:43Z saulius 
;
_cod_original_sg_symbol_H-M P2(1)
_cod_database_code 4024460

loop_
_symmetry_equiv_pos_as_xyz
'x, y, z'
'-x, y+1/2, -z'

loop_
_atom_site_label
_atom_site_type_symbol
_atom_site_fract_x
_atom_site_fract_y
_atom_site_fract_z
_atom_site_U_iso_or_equiv
_atom_site_adp_type
_atom_site_occupancy
_atom_site_symmetry_multiplicity
_atom_site_calc_flag
_atom_site_refinement_flags
_atom_site_disorder_assembly
_atom_site_disorder_group
S1 S 0.66023(8) 1.01946(8) 0.50073(4) 0.02698(19) Uani 1 1 d . . .
S2 S 0.83501(7) 0.49579(8) 0.04192(3) 0.02426(17) Uani 1 1 d . . .
O1 O 0.6642(3) 1.1674(3) 0.49088(13) 0.0359(6) Uani 1 1 d . . .
O2 O 0.5362(2) 0.9483(3) 0.47957(12) 0.0334(5) Uani 1 1 d . . .
O3 O 0.9464(2) 0.7856(2) 0.40729(11) 0.0268(5) Uani 1 1 d . . .
H3 H 1.0146 0.8324 0.4217 0.040 Uiso 1 1 calc R . .
O4 O 0.8110(3) 0.4015(3) 0.54890(14) 0.0358(6) Uani 1 1 d . . .
H4 H 0.7538 0.3432 0.5332 0.054 Uiso 1 1 calc R . .
O5 O 0.8231(2) 0.6430(3) 0.05219(11) 0.0314(5) Uani 1 1 d . . .
O6 O 0.9521(2) 0.4275(3) 0.07418(12) 0.0334(5) Uani 1 1 d . . .
O7 O 0.5153(2) 0.2606(2) 0.10125(11) 0.0262(5) Uani 1 1 d . . .
H7 H 0.4536 0.3012 0.0771 0.039 Uiso 1 1 calc R . .
O8 O 0.6879(3) -0.1295(3) -0.01374(13) 0.0337(5) Uani 1 1 d . . .
H8 H 0.7323 -0.1914 0.0081 0.050 Uiso 1 1 calc R . .
C1 C 0.6962(3) 0.9851(3) 0.59009(16) 0.0265(6) Uani 1 1 d . . .
C2 C 0.8026(3) 1.0550(4) 0.62514(17) 0.0293(7) Uani 1 1 d . . .
H2 H 0.8584 1.1179 0.6010 0.035 Uiso 1 1 calc R . .
C3 C 0.8261(3) 1.0313(4) 0.69617(17) 0.0317(7) Uani 1 1 d . . .
H3A H 0.8995 1.0778 0.7206 0.038 Uiso 1 1 calc R . .
C4 C 0.7438(4) 0.9401(4) 0.73263(18) 0.0329(8) Uani 1 1 d . . .
C5 C 0.6371(4) 0.8734(4) 0.69553(18) 0.0362(8) Uani 1 1 d . . .
H5 H 0.5793 0.8124 0.7197 0.043 Uiso 1 1 calc R . .
C6 C 0.6131(3) 0.8933(4) 0.62499(17) 0.0306(7) Uani 1 1 d . . .
H6 H 0.5409 0.8453 0.6004 0.037 Uiso 1 1 calc R . .
C7 C 0.7692(4) 0.9156(5) 0.80977(19) 0.0448(10) Uani 1 1 d . . .
H7A H 0.6811 0.9041 0.8319 0.067 Uiso 1 1 calc R . .
H7B H 0.8182 0.9949 0.8307 0.067 Uiso 1 1 calc R . .
H7C H 0.8246 0.8320 0.8170 0.067 Uiso 1 1 calc R . .
C8 C 0.7995(3) 0.9532(3) 0.45269(15) 0.0255(7) Uani 1 1 d . . .
H8A H 0.7797 0.9766 0.4029 0.031 Uiso 1 1 calc R . .
H8B H 0.8826 1.0059 0.4680 0.031 Uiso 1 1 calc R . .
C9 C 0.8385(3) 0.7989(3) 0.45547(15) 0.0241(6) Uani 1 1 d . . .
C10 C 0.8949(3) 0.7580(4) 0.52769(15) 0.0257(6) Uani 1 1 d . . .
H10 H 0.9549 0.8210 0.5518 0.031 Uiso 1 1 calc R . .
C11 C 0.8665(3) 0.6411(4) 0.55928(16) 0.0284(7) Uani 1 1 d . . .
H11 H 0.9105 0.6218 0.6035 0.034 Uiso 1 1 calc R . .
C12 C 0.7673(3) 0.5375(3) 0.52799(17) 0.0283(7) Uani 1 1 d . . .
H12 H 0.6749 0.5551 0.5469 0.034 Uiso 1 1 calc R . .
C13 C 0.7561(3) 0.5527(3) 0.44909(16) 0.0261(7) Uani 1 1 d . . .
H13A H 0.6840 0.4901 0.4293 0.031 Uiso 1 1 calc R . .
H13B H 0.8444 0.5273 0.4289 0.031 Uiso 1 1 calc R . .
C14 C 0.7198(3) 0.7028(3) 0.43018(15) 0.0242(6) Uani 1 1 d . . .
H14 H 0.6386 0.7281 0.4577 0.029 Uiso 1 1 calc R . .
C15 C 0.6753(4) 0.7180(4) 0.35319(17) 0.0299(7) Uani 1 1 d . . .
C16 C 0.5443(4) 0.7646(4) 0.33415(19) 0.0395(8) Uani 1 1 d . . .
H16 H 0.4844 0.7920 0.3695 0.047 Uiso 1 1 calc R . .
C17 C 0.4989(5) 0.7720(5) 0.2642(2) 0.0540(12) Uani 1 1 d . . .
H17 H 0.4087 0.8038 0.2521 0.065 Uiso 1 1 calc R . .
C18 C 0.5852(6) 0.7331(5) 0.2125(2) 0.0584(14) Uani 1 1 d . . .
H18 H 0.5548 0.7389 0.1647 0.070 Uiso 1 1 calc R . .
C19 C 0.7150(5) 0.6860(5) 0.2300(2) 0.0549(13) Uani 1 1 d . . .
H19 H 0.7740 0.6593 0.1941 0.066 Uiso 1 1 calc R . .
C20 C 0.7612(4) 0.6770(5) 0.30002(19) 0.0432(9) Uani 1 1 d . . .
H20 H 0.8508 0.6431 0.3117 0.052 Uiso 1 1 calc R . .
C21 C 0.8360(3) 0.4654(3) -0.04930(15) 0.0240(6) Uani 1 1 d . . .
C22 C 0.7523(4) 0.5417(4) -0.09439(17) 0.0339(8) Uani 1 1 d . . .
H22 H 0.6874 0.6045 -0.0768 0.041 Uiso 1 1 calc R . .
C23 C 0.7640(5) 0.5257(4) -0.16567(18) 0.0439(9) Uani 1 1 d . . .
H23 H 0.7057 0.5771 -0.1971 0.053 Uiso 1 1 calc R . .
C24 C 0.8601(5) 0.4351(4) -0.19202(19) 0.0429(9) Uani 1 1 d . . .
C25 C 0.9388(4) 0.3558(4) -0.1455(2) 0.0401(9) Uani 1 1 d . . .
H25 H 1.0020 0.2910 -0.1630 0.048 Uiso 1 1 calc R . .
C26 C 0.9272(4) 0.3691(4) -0.07408(18) 0.0323(7) Uani 1 1 d . . .
H26 H 0.9809 0.3132 -0.0425 0.039 Uiso 1 1 calc R . .
C27 C 0.8807(8) 0.4273(6) -0.2695(2) 0.0767(18) Uani 1 1 d . . .
H27A H 0.9729 0.4606 -0.2792 0.115 Uiso 1 1 calc R . .
H27B H 0.8119 0.4849 -0.2945 0.115 Uiso 1 1 calc R . .
H27C H 0.8707 0.3313 -0.2852 0.115 Uiso 1 1 calc R . .
C28 C 0.6807(3) 0.4273(3) 0.07488(15) 0.0237(6) Uani 1 1 d . . .
H28A H 0.6818 0.4497 0.1254 0.028 Uiso 1 1 calc R . .
H28B H 0.6036 0.4798 0.0523 0.028 Uiso 1 1 calc R . .
C29 C 0.6439(3) 0.2730(3) 0.06783(15) 0.0232(6) Uani 1 1 d . . .
C30 C 0.6231(3) 0.2314(4) -0.00861(16) 0.0274(7) Uani 1 1 d . . .
H30 H 0.5798 0.2956 -0.0401 0.033 Uiso 1 1 calc R . .
C31 C 0.6617(3) 0.1111(4) -0.03382(17) 0.0289(7) Uani 1 1 d . . .
H31 H 0.6412 0.0921 -0.0819 0.035 Uiso 1 1 calc R . .
C32 C 0.7359(3) 0.0031(4) 0.00920(15) 0.0272(6) Uani 1 1 d . . .
H32 H 0.8364 0.0100 0.0012 0.033 Uiso 1 1 calc R . .
C33 C 0.7140(3) 0.0250(3) 0.08664(15) 0.0251(6) Uani 1 1 d . . .
H33A H 0.7743 -0.0382 0.1147 0.030 Uiso 1 1 calc R . .
H33B H 0.6175 0.0037 0.0967 0.030 Uiso 1 1 calc R . .
C34 C 0.7469(3) 0.1755(3) 0.10690(15) 0.0236(6) Uani 1 1 d . . .
H34 H 0.8400 0.1969 0.0898 0.028 Uiso 1 1 calc R . .
C35 C 0.7540(3) 0.1970(3) 0.18599(16) 0.0264(7) Uani 1 1 d . . .
C36 C 0.8600(4) 0.2739(4) 0.21751(17) 0.0385(8) Uani 1 1 d . . .
H36 H 0.9269 0.3147 0.1893 0.046 Uiso 1 1 calc R . .
C37 C 0.8696(5) 0.2919(5) 0.2894(2) 0.0475(10) Uani 1 1 d . . .
H37 H 0.9435 0.3441 0.3100 0.057 Uiso 1 1 calc R . .
C38 C 0.7733(5) 0.2351(4) 0.33126(17) 0.0415(9) Uani 1 1 d . . .
H38 H 0.7791 0.2491 0.3805 0.050 Uiso 1 1 calc R . .
C39 C 0.6678(4) 0.1573(4) 0.30054(17) 0.0336(8) Uani 1 1 d . . .
H39 H 0.6011 0.1168 0.3289 0.040 Uiso 1 1 calc R . .
C40 C 0.6589(3) 0.1381(4) 0.22899(17) 0.0318(7) Uani 1 1 d . . .
H40 H 0.5864 0.0836 0.2088 0.038 Uiso 1 1 calc R . .

loop_
_atom_site_aniso_label
_atom_site_aniso_U_11
_atom_site_aniso_U_22
_atom_site_aniso_U_33
_atom_site_aniso_U_23
_atom_site_aniso_U_13
_atom_site_aniso_U_12
S1 0.0299(4) 0.0239(4) 0.0275(3) 0.0006(3) 0.0051(3) 0.0063(3)
S2 0.0258(3) 0.0239(4) 0.0231(3) 0.0016(3) 0.0007(2) -0.0044(3)
O1 0.0500(15) 0.0229(14) 0.0353(12) 0.0024(9) 0.0088(10) 0.0101(11)
O2 0.0300(12) 0.0359(14) 0.0343(12) -0.0015(10) 0.0013(9) 0.0095(10)
O3 0.0212(10) 0.0297(13) 0.0297(10) -0.0063(9) 0.0055(8) -0.0020(9)
O4 0.0293(12) 0.0277(14) 0.0497(14) 0.0109(11) -0.0054(10) -0.0019(10)
O5 0.0405(13) 0.0260(13) 0.0276(11) -0.0020(9) 0.0021(9) -0.0096(10)
O6 0.0299(12) 0.0373(15) 0.0328(11) 0.0090(10) -0.0017(9) -0.0062(10)
O7 0.0230(11) 0.0284(13) 0.0274(10) 0.0037(9) 0.0047(8) -0.0022(9)
O8 0.0357(13) 0.0271(14) 0.0374(12) -0.0075(10) -0.0072(10) 0.0006(10)
C1 0.0290(15) 0.0203(18) 0.0309(14) -0.0019(12) 0.0087(11) 0.0013(13)
C2 0.0311(17) 0.0251(19) 0.0323(15) -0.0014(12) 0.0087(12) -0.0011(13)
C3 0.0307(17) 0.032(2) 0.0322(15) -0.0050(14) 0.0052(12) -0.0035(14)
C4 0.0298(17) 0.038(2) 0.0314(16) -0.0012(14) 0.0069(13) 0.0003(14)
C5 0.0319(18) 0.042(2) 0.0358(17) 0.0075(15) 0.0103(13) -0.0050(16)
C6 0.0271(16) 0.031(2) 0.0340(16) -0.0003(14) 0.0021(12) -0.0043(14)
C7 0.045(2) 0.057(3) 0.0334(18) -0.0023(17) 0.0075(15) -0.0066(19)
C8 0.0304(16) 0.0234(17) 0.0231(14) -0.0005(11) 0.0052(11) 0.0013(13)
C9 0.0230(14) 0.0241(18) 0.0256(14) -0.0002(12) 0.0059(11) 0.0033(12)
C10 0.0255(15) 0.0248(18) 0.0267(14) -0.0039(12) -0.0003(11) 0.0014(12)
C11 0.0272(16) 0.0301(19) 0.0279(15) 0.0053(13) 0.0003(11) 0.0047(14)
C12 0.0218(15) 0.0263(19) 0.0367(16) 0.0079(13) 0.0002(12) 0.0017(12)
C13 0.0218(15) 0.0243(18) 0.0323(16) -0.0018(12) 0.0017(12) -0.0002(12)
C14 0.0221(15) 0.0269(18) 0.0237(14) -0.0006(12) 0.0026(11) 0.0016(12)
C15 0.0335(18) 0.0261(19) 0.0299(16) -0.0003(12) -0.0009(13) -0.0072(14)
C16 0.048(2) 0.033(2) 0.0366(18) -0.0014(15) -0.0124(15) 0.0003(17)
C17 0.071(3) 0.038(2) 0.051(2) 0.0039(19) -0.029(2) -0.001(2)
C18 0.095(4) 0.047(3) 0.032(2) 0.0049(18) -0.020(2) -0.032(3)
C19 0.069(3) 0.064(3) 0.0317(19) -0.0100(18) 0.0043(19) -0.036(2)
C20 0.041(2) 0.057(3) 0.0319(18) -0.0088(16) 0.0032(14) -0.0146(18)
C21 0.0246(15) 0.0230(18) 0.0244(14) -0.0014(11) 0.0022(11) -0.0015(12)
C22 0.046(2) 0.027(2) 0.0284(16) -0.0007(13) -0.0009(13) 0.0076(15)
C23 0.072(3) 0.034(2) 0.0259(16) 0.0038(15) -0.0048(15) 0.0040(19)
C24 0.067(3) 0.033(2) 0.0294(18) -0.0026(15) 0.0156(17) -0.0120(19)
C25 0.042(2) 0.037(2) 0.044(2) -0.0098(16) 0.0196(16) 0.0005(17)
C26 0.0309(17) 0.028(2) 0.0384(17) -0.0025(14) 0.0042(13) 0.0029(14)
C27 0.146(6) 0.053(3) 0.033(2) -0.004(2) 0.030(3) -0.012(3)
C28 0.0259(15) 0.0222(16) 0.0233(13) -0.0001(11) 0.0048(11) -0.0002(12)
C29 0.0202(14) 0.0255(18) 0.0237(13) -0.0033(12) -0.0004(10) -0.0028(12)
C30 0.0295(16) 0.0290(19) 0.0239(14) 0.0010(12) 0.0023(11) -0.0041(13)
C31 0.0289(16) 0.030(2) 0.0275(15) -0.0041(12) 0.0007(12) -0.0033(13)
C32 0.0256(15) 0.0272(18) 0.0289(14) -0.0040(13) 0.0020(11) -0.0034(14)
C33 0.0244(14) 0.0211(17) 0.0296(14) -0.0010(12) 0.0012(11) -0.0003(12)
C34 0.0238(15) 0.0216(17) 0.0254(15) 0.0013(12) -0.0008(11) -0.0020(12)
C35 0.0332(17) 0.0190(17) 0.0265(15) 0.0010(12) -0.0023(12) 0.0027(13)
C36 0.051(2) 0.036(2) 0.0276(16) 0.0085(15) -0.0060(14) -0.0154(18)
C37 0.070(3) 0.037(2) 0.0345(19) 0.0031(16) -0.0114(17) -0.022(2)
C38 0.072(3) 0.030(2) 0.0222(16) 0.0027(13) -0.0043(15) 0.0061(18)
C39 0.0366(18) 0.035(2) 0.0292(16) 0.0066(14) 0.0039(13) 0.0094(15)
C40 0.0270(16) 0.036(2) 0.0316(16) 0.0017(14) -0.0021(12) 0.0028(14)

loop_
_atom_type_symbol
_atom_type_description
_atom_type_scat_dispersion_real
_atom_type_scat_dispersion_imag
_atom_type_scat_source
C C 0.0181 0.0091 'International Tables Vol C Tables 4.2.6.8 and 6.1.1.4'
H H 0.0000 0.0000 'International Tables Vol C Tables 4.2.6.8 and 6.1.1.4'
O O 0.0492 0.0322 'International Tables Vol C Tables 4.2.6.8 and 6.1.1.4'
S S 0.3331 0.5567 'International Tables Vol C Tables 4.2.6.8 and 6.1.1.4'

loop_
_geom_angle_atom_site_label_1
_geom_angle_atom_site_label_2
_geom_angle_atom_site_label_3
_geom_angle
_geom_angle_site_symmetry_1
_geom_angle_site_symmetry_3
_geom_angle_publ_flag
O2 S1 O1 117.80(15) . . ?
O2 S1 C1 108.19(15) . . ?
O1 S1 C1 107.95(15) . . ?
O2 S1 C8 109.38(15) . . ?
O1 S1 C8 105.24(15) . . ?
C1 S1 C8 107.89(14) . . ?
O6 S2 O5 117.64(15) . . ?
O6 S2 C21 107.93(15) . . ?
O5 S2 C21 107.59(14) . . ?
O6 S2 C28 110.11(14) . . ?
O5 S2 C28 104.15(14) . . ?
C21 S2 C28 109.16(14) . . ?
C9 O3 H3 109.5 . . ?
C12 O4 H4 109.5 . . ?
C29 O7 H7 109.5 . . ?
C32 O8 H8 109.5 . . ?
C2 C1 C6 121.2(3) . . ?
C2 C1 S1 119.3(2) . . ?
C6 C1 S1 119.4(3) . . ?
C1 C2 C3 118.7(3) . . ?
C1 C2 H2 120.6 . . ?
C3 C2 H2 120.6 . . ?
C2 C3 C4 121.3(3) . . ?
C2 C3 H3A 119.4 . . ?
C4 C3 H3A 119.4 . . ?
C5 C4 C3 118.1(3) . . ?
C5 C4 C7 120.9(3) . . ?
C3 C4 C7 121.1(3) . . ?
C6 C5 C4 121.8(3) . . ?
C6 C5 H5 119.1 . . ?
C4 C5 H5 119.1 . . ?
C5 C6 C1 118.9(3) . . ?
C5 C6 H6 120.6 . . ?
C1 C6 H6 120.6 . . ?
C4 C7 H7A 109.5 . . ?
C4 C7 H7B 109.5 . . ?
H7A C7 H7B 109.5 . . ?
C4 C7 H7C 109.5 . . ?
H7A C7 H7C 109.5 . . ?
H7B C7 H7C 109.5 . . ?
C9 C8 S1 121.4(2) . . ?
C9 C8 H8A 107.0 . . ?
S1 C8 H8A 107.0 . . ?
C9 C8 H8B 107.0 . . ?
S1 C8 H8B 107.0 . . ?
H8A C8 H8B 106.7 . . ?
O3 C9 C10 108.4(2) . . ?
O3 C9 C8 104.5(2) . . ?
C10 C9 C8 111.3(3) . . ?
O3 C9 C14 107.8(2) . . ?
C10 C9 C14 111.4(3) . . ?
C8 C9 C14 113.1(3) . . ?
C11 C10 C9 124.5(3) . . ?
C11 C10 H10 117.8 . . ?
C9 C10 H10 117.8 . . ?
C10 C11 C12 122.5(3) . . ?
C10 C11 H11 118.8 . . ?
C12 C11 H11 118.8 . . ?
O4 C12 C11 109.0(3) . . ?
O4 C12 C13 112.0(3) . . ?
C11 C12 C13 110.4(3) . . ?
O4 C12 H12 108.5 . . ?
C11 C12 H12 108.5 . . ?
C13 C12 H12 108.5 . . ?
C12 C13 C14 109.4(3) . . ?
C12 C13 H13A 109.8 . . ?
C14 C13 H13A 109.8 . . ?
C12 C13 H13B 109.8 . . ?
C14 C13 H13B 109.8 . . ?
H13A C13 H13B 108.2 . . ?
C15 C14 C13 111.8(3) . . ?
C15 C14 C9 114.9(3) . . ?
C13 C14 C9 109.6(3) . . ?
C15 C14 H14 106.7 . . ?
C13 C14 H14 106.7 . . ?
C9 C14 H14 106.7 . . ?
C16 C15 C20 118.3(3) . . ?
C16 C15 C14 120.3(3) . . ?
C20 C15 C14 121.3(3) . . ?
C15 C16 C17 121.2(4) . . ?
C15 C16 H16 119.4 . . ?
C17 C16 H16 119.4 . . ?
C18 C17 C16 119.8(4) . . ?
C18 C17 H17 120.1 . . ?
C16 C17 H17 120.1 . . ?
C19 C18 C17 120.1(4) . . ?
C19 C18 H18 119.9 . . ?
C17 C18 H18 119.9 . . ?
C18 C19 C20 120.6(4) . . ?
C18 C19 H19 119.7 . . ?
C20 C19 H19 119.7 . . ?
C19 C20 C15 120.0(4) . . ?
C19 C20 H20 120.0 . . ?
C15 C20 H20 120.0 . . ?
C22 C21 C26 121.2(3) . . ?
C22 C21 S2 119.9(2) . . ?
C26 C21 S2 118.7(2) . . ?
C21 C22 C23 119.0(3) . . ?
C21 C22 H22 120.5 . . ?
C23 C22 H22 120.5 . . ?
C22 C23 C24 120.9(4) . . ?
C22 C23 H23 119.5 . . ?
C24 C23 H23 119.5 . . ?
C25 C24 C23 118.7(3) . . ?
C25 C24 C27 120.7(4) . . ?
C23 C24 C27 120.6(4) . . ?
C24 C25 C26 121.1(4) . . ?
C24 C25 H25 119.4 . . ?
C26 C25 H25 119.4 . . ?
C25 C26 C21 118.9(3) . . ?
C25 C26 H26 120.6 . . ?
C21 C26 H26 120.6 . . ?
C24 C27 H27A 109.5 . . ?
C24 C27 H27B 109.5 . . ?
H27A C27 H27B 109.5 . . ?
C24 C27 H27C 109.5 . . ?
H27A C27 H27C 109.5 . . ?
H27B C27 H27C 109.5 . . ?
C29 C28 S2 121.7(2) . . ?
C29 C28 H28A 106.9 . . ?
S2 C28 H28A 106.9 . . ?
C29 C28 H28B 106.9 . . ?
S2 C28 H28B 106.9 . . ?
H28A C28 H28B 106.7 . . ?
O7 C29 C30 108.9(2) . . ?
O7 C29 C28 104.3(2) . . ?
C30 C29 C28 111.2(3) . . ?
O7 C29 C34 107.1(2) . . ?
C30 C29 C34 111.0(3) . . ?
C28 C29 C34 114.0(2) . . ?
C31 C30 C29 123.8(3) . . ?
C31 C30 H30 118.1 . . ?
C29 C30 H30 118.1 . . ?
C30 C31 C32 123.6(3) . . ?
C30 C31 H31 118.2 . . ?
C32 C31 H31 118.2 . . ?
O8 C32 C31 108.4(3) . . ?
O8 C32 C33 111.4(3) . . ?
C31 C32 C33 110.7(3) . . ?
O8 C32 H32 108.8 . . ?
C31 C32 H32 108.8 . . ?
C33 C32 H32 108.8 . . ?
C32 C33 C34 109.9(3) . . ?
C32 C33 H33A 109.7 . . ?
C34 C33 H33A 109.7 . . ?
C32 C33 H33B 109.7 . . ?
C34 C33 H33B 109.7 . . ?
H33A C33 H33B 108.2 . . ?
C35 C34 C33 112.2(3) . . ?
C35 C34 C29 113.3(3) . . ?
C33 C34 C29 109.5(2) . . ?
C35 C34 H34 107.1 . . ?
C33 C34 H34 107.1 . . ?
C29 C34 H34 107.1 . . ?
C40 C35 C36 117.8(3) . . ?
C40 C35 C34 122.0(3) . . ?
C36 C35 C34 120.2(3) . . ?
C37 C36 C35 120.9(3) . . ?
C37 C36 H36 119.5 . . ?
C35 C36 H36 119.5 . . ?
C38 C37 C36 120.6(4) . . ?
C38 C37 H37 119.7 . . ?
C36 C37 H37 119.7 . . ?
C37 C38 C39 118.9(3) . . ?
C37 C38 H38 120.5 . . ?
C39 C38 H38 120.5 . . ?
C40 C39 C38 120.5(3) . . ?
C40 C39 H39 119.8 . . ?
C38 C39 H39 119.8 . . ?
C39 C40 C35 121.2(3) . . ?
C39 C40 H40 119.4 . . ?
C35 C40 H40 119.4 . . ?

loop_
_geom_bond_atom_site_label_1
_geom_bond_atom_site_label_2
_geom_bond_distance
_geom_bond_site_symmetry_2
_geom_bond_publ_flag
S1 O2 1.434(3) . ?
S1 O1 1.445(3) . ?
S1 C1 1.761(3) . ?
S1 C8 1.791(3) . ?
S2 O6 1.434(3) . ?
S2 O5 1.444(3) . ?
S2 C21 1.770(3) . ?
S2 C28 1.784(3) . ?
O3 C9 1.434(3) . ?
O3 H3 0.8400 . ?
O4 C12 1.435(4) . ?
O4 H4 0.8400 . ?
O7 C29 1.437(3) . ?
O7 H7 0.8400 . ?
O8 C32 1.429(4) . ?
O8 H8 0.8400 . ?
C1 C2 1.385(5) . ?
C1 C6 1.393(5) . ?
C2 C3 1.386(5) . ?
C2 H2 0.9500 . ?
C3 C4 1.399(5) . ?
C3 H3A 0.9500 . ?
C4 C5 1.392(5) . ?
C4 C7 1.503(5) . ?
C5 C6 1.372(5) . ?
C5 H5 0.9500 . ?
C6 H6 0.9500 . ?
C7 H7A 0.9800 . ?
C7 H7B 0.9800 . ?
C7 H7C 0.9800 . ?
C8 C9 1.541(5) . ?
C8 H8A 0.9900 . ?
C8 H8B 0.9900 . ?
C9 C10 1.516(4) . ?
C9 C14 1.545(4) . ?
C10 C11 1.318(5) . ?
C10 H10 0.9500 . ?
C11 C12 1.499(5) . ?
C11 H11 0.9500 . ?
C12 C13 1.515(4) . ?
C12 H12 1.0000 . ?
C13 C14 1.534(5) . ?
C13 H13A 0.9900 . ?
C13 H13B 0.9900 . ?
C14 C15 1.523(4) . ?
C14 H14 1.0000 . ?
C15 C16 1.388(5) . ?
C15 C20 1.403(5) . ?
C16 C17 1.392(5) . ?
C16 H16 0.9500 . ?
C17 C18 1.379(8) . ?
C17 H17 0.9500 . ?
C18 C19 1.372(8) . ?
C18 H18 0.9500 . ?
C19 C20 1.397(6) . ?
C19 H19 0.9500 . ?
C20 H20 0.9500 . ?
C21 C22 1.376(5) . ?
C21 C26 1.386(5) . ?
C22 C23 1.381(5) . ?
C22 H22 0.9500 . ?
C23 C24 1.394(6) . ?
C23 H23 0.9500 . ?
C24 C25 1.381(6) . ?
C24 C27 1.506(5) . ?
C25 C26 1.382(5) . ?
C25 H25 0.9500 . ?
C26 H26 0.9500 . ?
C27 H27A 0.9800 . ?
C27 H27B 0.9800 . ?
C27 H27C 0.9800 . ?
C28 C29 1.540(5) . ?
C28 H28A 0.9900 . ?
C28 H28B 0.9900 . ?
C29 C30 1.521(4) . ?
C29 C34 1.545(4) . ?
C30 C31 1.322(5) . ?
C30 H30 0.9500 . ?
C31 C32 1.496(5) . ?
C31 H31 0.9500 . ?
C32 C33 1.520(4) . ?
C32 H32 1.0000 . ?
C33 C34 1.538(5) . ?
C33 H33A 0.9900 . ?
C33 H33B 0.9900 . ?
C34 C35 1.525(4) . ?
C34 H34 1.0000 . ?
C35 C40 1.389(5) . ?
C35 C36 1.389(5) . ?
C36 C37 1.385(5) . ?
C36 H36 0.9500 . ?
C37 C38 1.375(6) . ?
C37 H37 0.9500 . ?
C38 C39 1.384(6) . ?
C38 H38 0.9500 . ?
C39 C40 1.380(5) . ?
C39 H39 0.9500 . ?
C40 H40 0.9500 . ?

loop_
_geom_hbond_atom_site_label_D
_geom_hbond_atom_site_label_H
_geom_hbond_atom_site_label_A
_geom_hbond_distance_DH
_geom_hbond_distance_HA
_geom_hbond_distance_DA
_geom_hbond_angle_DHA
_geom_hbond_site_symmetry_A
O8 H8 O5 0.84 2.00 2.833(4) 172.2 1_545
O7 H7 O8 0.84 1.91 2.749(3) 171.8 2_655
O3 H3 O4 0.84 1.89 2.716(3) 167.6 2_756
O4 H4 O1 0.84 2.06 2.876(4) 163.4 1_545

loop_
_geom_torsion_atom_site_label_1
_geom_torsion_atom_site_label_2
_geom_torsion_atom_site_label_3
_geom_torsion_atom_site_label_4
_geom_torsion
_geom_torsion_site_symmetry_1
_geom_torsion_site_symmetry_2
_geom_torsion_site_symmetry_3
_geom_torsion_site_symmetry_4
_geom_torsion_publ_flag
O2 S1 C1 C2 -172.6(3) . . . . ?
O1 S1 C1 C2 -44.1(3) . . . . ?
C8 S1 C1 C2 69.2(3) . . . . ?
O2 S1 C1 C6 4.3(3) . . . . ?
O1 S1 C1 C6 132.8(3) . . . . ?
C8 S1 C1 C6 -114.0(3) . . . . ?
C6 C1 C2 C3 0.5(5) . . . . ?
S1 C1 C2 C3 177.3(3) . . . . ?
C1 C2 C3 C4 -0.8(5) . . . . ?
C2 C3 C4 C5 0.0(5) . . . . ?
C2 C3 C4 C7 -179.6(4) . . . . ?
C3 C4 C5 C6 1.1(6) . . . . ?
C7 C4 C5 C6 -179.4(4) . . . . ?
C4 C5 C6 C1 -1.4(6) . . . . ?
C2 C1 C6 C5 0.6(5) . . . . ?
S1 C1 C6 C5 -176.2(3) . . . . ?
O2 S1 C8 C9 -58.1(3) . . . . ?
O1 S1 C8 C9 174.4(2) . . . . ?
C1 S1 C8 C9 59.3(3) . . . . ?
S1 C8 C9 O3 176.2(2) . . . . ?
S1 C8 C9 C10 -67.1(3) . . . . ?
S1 C8 C9 C14 59.2(3) . . . . ?
O3 C9 C10 C11 -105.9(3) . . . . ?
C8 C9 C10 C11 139.7(3) . . . . ?
C14 C9 C10 C11 12.5(4) . . . . ?
C9 C10 C11 C12 -3.4(5) . . . . ?
C10 C11 C12 O4 147.8(3) . . . . ?
C10 C11 C12 C13 24.4(4) . . . . ?
O4 C12 C13 C14 -175.7(3) . . . . ?
C11 C12 C13 C14 -54.1(3) . . . . ?
C12 C13 C14 C15 -167.0(3) . . . . ?
C12 C13 C14 C9 64.4(3) . . . . ?
O3 C9 C14 C15 -50.0(4) . . . . ?
C10 C9 C14 C15 -168.7(3) . . . . ?
C8 C9 C14 C15 65.1(3) . . . . ?
O3 C9 C14 C13 76.9(3) . . . . ?
C10 C9 C14 C13 -41.8(3) . . . . ?
C8 C9 C14 C13 -168.0(2) . . . . ?
C13 C14 C15 C16 118.4(4) . . . . ?
C9 C14 C15 C16 -115.8(4) . . . . ?
C13 C14 C15 C20 -57.3(4) . . . . ?
C9 C14 C15 C20 68.5(4) . . . . ?
C20 C15 C16 C17 -0.6(6) . . . . ?
C14 C15 C16 C17 -176.4(4) . . . . ?
C15 C16 C17 C18 -0.3(7) . . . . ?
C16 C17 C18 C19 0.6(7) . . . . ?
C17 C18 C19 C20 0.0(7) . . . . ?
C18 C19 C20 C15 -0.8(7) . . . . ?
C16 C15 C20 C19 1.1(6) . . . . ?
C14 C15 C20 C19 176.9(4) . . . . ?
O6 S2 C21 C22 -166.5(3) . . . . ?
O5 S2 C21 C22 -38.7(3) . . . . ?
C28 S2 C21 C22 73.8(3) . . . . ?
O6 S2 C21 C26 10.2(3) . . . . ?
O5 S2 C21 C26 138.1(3) . . . . ?
C28 S2 C21 C26 -109.5(3) . . . . ?
C26 C21 C22 C23 -2.7(5) . . . . ?
S2 C21 C22 C23 173.9(3) . . . . ?
C21 C22 C23 C24 -0.9(6) . . . . ?
C22 C23 C24 C25 3.4(6) . . . . ?
C22 C23 C24 C27 -174.6(4) . . . . ?
C23 C24 C25 C26 -2.6(6) . . . . ?
C27 C24 C25 C26 175.5(4) . . . . ?
C24 C25 C26 C21 -0.9(6) . . . . ?
C22 C21 C26 C25 3.6(5) . . . . ?
S2 C21 C26 C25 -173.1(3) . . . . ?
O6 S2 C28 C29 -58.9(3) . . . . ?
O5 S2 C28 C29 174.1(2) . . . . ?
C21 S2 C28 C29 59.4(3) . . . . ?
S2 C28 C29 O7 179.2(2) . . . . ?
S2 C28 C29 C30 -63.6(3) . . . . ?
S2 C28 C29 C34 62.8(3) . . . . ?
O7 C29 C30 C31 -103.0(4) . . . . ?
C28 C29 C30 C31 142.7(3) . . . . ?
C34 C29 C30 C31 14.7(4) . . . . ?
C29 C30 C31 C32 -2.6(5) . . . . ?
C30 C31 C32 O8 143.4(3) . . . . ?
C30 C31 C32 C33 21.0(4) . . . . ?
O8 C32 C33 C34 -171.7(2) . . . . ?
C31 C32 C33 C34 -51.0(3) . . . . ?
C32 C33 C34 C35 -168.8(3) . . . . ?
C32 C33 C34 C29 64.4(3) . . . . ?
O7 C29 C34 C35 -51.7(3) . . . . ?
C30 C29 C34 C35 -170.4(3) . . . . ?
C28 C29 C34 C35 63.1(3) . . . . ?
O7 C29 C34 C33 74.5(3) . . . . ?
C30 C29 C34 C33 -44.3(3) . . . . ?
C28 C29 C34 C33 -170.8(2) . . . . ?
C33 C34 C35 C40 -42.7(4) . . . . ?
C29 C34 C35 C40 82.0(4) . . . . ?
C33 C34 C35 C36 135.4(3) . . . . ?
C29 C34 C35 C36 -100.0(4) . . . . ?
C40 C35 C36 C37 -0.5(6) . . . . ?
C34 C35 C36 C37 -178.7(4) . . . . ?
C35 C36 C37 C38 -0.7(7) . . . . ?
C36 C37 C38 C39 1.2(7) . . . . ?
C37 C38 C39 C40 -0.6(6) . . . . ?
C38 C39 C40 C35 -0.6(6) . . . . ?
C36 C35 C40 C39 1.1(5) . . . . ?
C34 C35 C40 C39 179.3(3) . . . . ?
